data_1506178
loop_
_publ_author_name
'Leyhane, Andrew J.'
'Snapper, Marc L.'

_publ_section_title
;
 Functionalized oxepines via fragmentation of highly strained epoxides.
;
_journal_issue 23
_journal_name_full 'Organic letters'
_journal_page_first 5183
_journal_page_last 5186
_journal_paper_doi 10.1021/ol061682j
_journal_volume 8
_journal_year 2006
_chemical_formula_sum 'C14 H13 N2 O8'
_chemical_formula_weight 337.26
_chemical_name_systematic
; 
 ? 
;
_space_group_IT_number 14
_symmetry_cell_setting monoclinic
_symmetry_space_group_name_Hall '-P 2yn'
_symmetry_space_group_name_H-M 'P 1 21/n 1'
_atom_sites_solution_hydrogens geom
_atom_sites_solution_primary direct
_atom_sites_solution_secondary difmap
_audit_creation_method SHELXL-97
_cell_angle_alpha 90.00
_cell_angle_beta 96.903(4)
_cell_angle_gamma 90.00
_cell_formula_units_Z 4
_cell_length_a 10.7652(15)
_cell_length_b 5.7780(9)
_cell_length_c 25.226(4)
_cell_measurement_reflns_used 1873
_cell_measurement_temperature 193(2)
_cell_measurement_theta_max 24.02
_cell_measurement_theta_min 2.91
_cell_volume 1557.7(4)
_computing_cell_refinement 'Bruker SMART'
_computing_data_collection 'Bruker SMART'
_computing_data_reduction 'Bruker SAINT'
_computing_molecular_graphics 'Bruker SHELXTL'
_computing_publication_material 'Bruker SHELXTL'
_computing_structure_refinement 'SHELXL-97 (Sheldrick, 1997)'
_computing_structure_solution 'SHELXS-97 (Sheldrick, 1990)'
_diffrn_ambient_temperature 193(2)
_diffrn_measured_fraction_theta_full 1.000
_diffrn_measured_fraction_theta_max 1.000
_diffrn_measurement_device_type 'CCD area detector'
_diffrn_measurement_method 'phi and omega scans'
_diffrn_radiation_monochromator graphite
_diffrn_radiation_source 'fine-focus sealed tube'
_diffrn_radiation_type MoK\a
_diffrn_radiation_wavelength 0.71073
_diffrn_reflns_av_R_equivalents 0.0409
_diffrn_reflns_av_sigmaI/netI 0.0358
_diffrn_reflns_limit_h_max 11
_diffrn_reflns_limit_h_min -11
_diffrn_reflns_limit_k_max 6
_diffrn_reflns_limit_k_min -6
_diffrn_reflns_limit_l_max 27
_diffrn_reflns_limit_l_min -20
_diffrn_reflns_number 6771
_diffrn_reflns_theta_full 22.50
_diffrn_reflns_theta_max 22.50
_diffrn_reflns_theta_min 1.63
_exptl_absorpt_coefficient_mu 0.120
_exptl_absorpt_correction_type none
_exptl_crystal_colour yellow
_exptl_crystal_density_diffrn 1.438
_exptl_crystal_density_meas 0
_exptl_crystal_density_method 'not measured'
_exptl_crystal_F_000 700
_exptl_crystal_size_max 0.3
_exptl_crystal_size_mid 0.2
_exptl_crystal_size_min 0.2
_refine_diff_density_max 1.307
_refine_diff_density_min -0.355
_refine_diff_density_rms 0.086
_refine_ls_extinction_method none
_refine_ls_goodness_of_fit_ref 1.060
_refine_ls_hydrogen_treatment mixed
_refine_ls_matrix_type full
_refine_ls_number_parameters 235
_refine_ls_number_reflns 2030
_refine_ls_number_restraints 0
_refine_ls_restrained_S_all 1.060
_refine_ls_R_factor_all 0.1077
_refine_ls_R_factor_gt 0.0956
_refine_ls_shift/su_max 0.123
_refine_ls_shift/su_mean 0.022
_refine_ls_structure_factor_coef Fsqd
_refine_ls_weighting_details 'calc w=1/[\s^2^(Fo^2^)+(0.1556P)^2^+3.6179P] where P=(Fo^2^+2Fc^2^)/3'
_refine_ls_weighting_scheme calc
_refine_ls_wR_factor_gt 0.2628
_refine_ls_wR_factor_ref 0.2731
_reflns_number_gt 1656
_reflns_number_total 2030
_reflns_threshold_expression >2sigma(I)
_cod_data_source_file ol061682jsi20060708_025740.cif
_cod_data_source_block ajl02t
_cod_depositor_comments
;
The following automatic conversions were performed:

'_symmetry_cell_setting' value 'Monoclinic' changed to 'monoclinic'
according to /home/saulius/struct/CIF-dictionaries/cif_core.dic
dictionary named 'cif_core.dic' version 2.4.1 from 2010-06-29.

Automatic conversion script
Id: cif_fix_values 1715 2011-07-08 13:25:40Z adriana 
;
_cod_original_sg_symbol_H-M P2(1)/n
_cod_database_code 1506178

loop_
_symmetry_equiv_pos_as_xyz
'x, y, z'
'-x+1/2, y+1/2, -z+1/2'
'-x, -y, -z'
'x-1/2, -y-1/2, z-1/2'

loop_
_atom_site_label
_atom_site_type_symbol
_atom_site_fract_x
_atom_site_fract_y
_atom_site_fract_z
_atom_site_U_iso_or_equiv
_atom_site_adp_type
_atom_site_occupancy
_atom_site_symmetry_multiplicity
_atom_site_calc_flag
_atom_site_refinement_flags
O4 O 0.6026(4) 1.0477(7) 0.04459(17) 0.0606(12) Uani 1 1 d .
O8 O 0.2831(4) 0.4448(8) 0.00192(18) 0.0653(13) Uani 1 1 d .
C15 C 0.4166(5) 0.4411(10) 0.0804(2) 0.0440(14) Uani 1 1 d .
C11 C 0.5775(5) 0.7211(9) 0.0990(2) 0.0379(13) Uani 1 1 d .
C12 C 0.6165(5) 0.6119(9) 0.1476(2) 0.0409(13) Uani 1 1 d .
H12A H 0.6855 0.6689 0.1710 0.049 Uiso 1 1 calc R
C16 C 0.4758(5) 0.6375(9) 0.0653(2) 0.0390(13) Uani 1 1 d .
H16A H 0.4479 0.7137 0.0326 0.047 Uiso 1 1 calc R
C14 C 0.4517(5) 0.3274(10) 0.1281(2) 0.0462(14) Uani 1 1 d .
H14A H 0.4089 0.1933 0.1380 0.055 Uiso 1 1 calc R
N17 N 0.5925(5) 0.2994(9) 0.2116(2) 0.0584(14) Uani 1 1 d .
O1 O 1.0939(4) 1.1600(8) 0.24033(18) 0.0691(14) Uani 1 1 d .
C10 C 0.6446(5) 0.9251(10) 0.0802(2) 0.0422(13) Uani 1 1 d .
O5 O 0.6841(4) 0.3737(8) 0.23889(17) 0.0649(13) Uani 1 1 d .
N18 N 0.3134(4) 0.3428(9) 0.0443(2) 0.0534(13) Uani 1 1 d .
O3 O 0.7545(4) 0.9569(8) 0.10828(18) 0.0734(15) Uani 1 1 d .
C13 C 0.5513(5) 0.4182(10) 0.1603(2) 0.0463(14) Uani 1 1 d .
O2 O 1.1649(4) 0.6292(8) 0.10587(17) 0.0706(14) Uani 1 1 d .
O7 O 0.2646(4) 0.1669(9) 0.05769(19) 0.0754(15) Uani 1 1 d .
C4 C 1.1419(5) 0.9247(11) 0.1702(2) 0.0520(15) Uani 1 1 d .
C1 C 1.0075(6) 0.9997(13) 0.1600(3) 0.075(2) Uani 1 1 d .
H1A H 0.9530 0.8711 0.1703 0.090 Uiso 1 1 calc R
O6 O 0.5312(5) 0.1364(9) 0.2230(2) 0.0925(18) Uani 1 1 d .
C6 C 1.0648(7) 0.6950(13) 0.0730(3) 0.0667(18) Uani 1 1 d .
H6A H 1.0494 0.5870 0.0446 0.080 Uiso 1 1 calc R
C2 C 0.9985(7) 1.2174(11) 0.2011(3) 0.0689(19) Uani 1 1 d .
H2A H 1.0142 1.3673 0.1841 0.083 Uiso 1 1 calc R
H2B H 0.9165 1.2226 0.2151 0.083 Uiso 1 1 calc R
C5 C 1.2114(6) 0.7739(12) 0.1472(2) 0.0643(18) Uani 1 1 d .
H5A H 1.2980 0.7648 0.1598 0.077 Uiso 1 1 calc R
C8 C 0.9644(5) 1.0705(10) 0.1049(2) 0.0510(15) Uani 1 1 d .
H8A H 1.0192 1.1995 0.0951 0.061 Uiso 1 1 calc R
C7 C 0.9833(8) 0.8554(16) 0.0673(3) 0.089(3) Uani 1 1 d .
H7A H 0.9250 0.8452 0.0360 0.107 Uiso 1 1 calc R
C3 C 1.1934(8) 1.0710(17) 0.2156(3) 0.093(3) Uani 1 1 d .
H3A H 1.2492 0.9781 0.2414 0.112 Uiso 1 1 calc R
H3B H 1.2428 1.1994 0.2027 0.112 Uiso 1 1 calc R
C9 C 0.8342(6) 1.1382(14) 0.0899(4) 0.095(3) Uani 1 1 d .
H9A H 0.8172 1.2878 0.1068 0.113 Uiso 1 1 calc R
H9B H 0.8170 1.1559 0.0507 0.113 Uiso 1 1 calc R

loop_
_atom_site_aniso_label
_atom_site_aniso_U_11
_atom_site_aniso_U_22
_atom_site_aniso_U_33
_atom_site_aniso_U_23
_atom_site_aniso_U_13
_atom_site_aniso_U_12
O4 0.057(3) 0.056(2) 0.064(3) 0.020(2) -0.015(2) -0.015(2)
O8 0.066(3) 0.075(3) 0.053(3) -0.008(2) 0.000(2) -0.020(2)
C15 0.040(3) 0.049(3) 0.044(3) -0.006(3) 0.009(2) -0.005(3)
C11 0.032(3) 0.038(3) 0.044(3) 0.003(2) 0.006(2) 0.004(2)
C12 0.037(3) 0.039(3) 0.047(3) 0.003(3) 0.008(2) 0.005(2)
C16 0.039(3) 0.044(3) 0.035(3) -0.001(2) 0.008(2) 0.000(2)
C14 0.043(3) 0.043(3) 0.055(4) 0.001(3) 0.012(3) -0.005(3)
N17 0.059(3) 0.056(3) 0.061(3) 0.015(3) 0.010(3) 0.007(3)
O1 0.055(3) 0.083(3) 0.067(3) -0.024(3) -0.006(2) 0.011(2)
C10 0.033(3) 0.048(3) 0.044(3) 0.005(3) -0.001(2) 0.002(3)
O5 0.062(3) 0.069(3) 0.060(3) 0.013(2) -0.009(2) -0.001(2)
N18 0.051(3) 0.057(3) 0.053(3) -0.010(3) 0.009(2) -0.016(3)
O3 0.037(2) 0.092(3) 0.085(3) 0.050(3) -0.019(2) -0.021(2)
C13 0.049(3) 0.045(3) 0.047(3) 0.004(3) 0.013(3) 0.008(3)
O2 0.066(3) 0.084(3) 0.061(3) -0.018(3) 0.004(2) 0.018(3)
O7 0.081(3) 0.072(3) 0.073(3) -0.004(2) 0.007(2) -0.042(3)
C4 0.038(3) 0.059(4) 0.060(4) 0.006(3) 0.008(3) 0.012(3)
C1 0.060(4) 0.071(5) 0.091(5) 0.019(4) -0.001(4) -0.007(4)
O6 0.095(4) 0.083(4) 0.095(4) 0.049(3) -0.009(3) -0.028(3)
C6 0.060(4) 0.062(4) 0.074(5) 0.005(4) -0.008(4) 0.001(4)
C2 0.072(4) 0.041(3) 0.096(5) -0.008(3) 0.015(4) -0.009(3)
C5 0.064(4) 0.074(4) 0.050(4) 0.005(3) -0.011(3) -0.018(4)
C8 0.037(3) 0.050(3) 0.063(4) 0.018(3) -0.007(3) -0.010(3)
C7 0.091(6) 0.115(7) 0.058(4) 0.004(5) -0.008(4) -0.035(6)
C3 0.080(5) 0.122(7) 0.076(5) -0.016(5) 0.002(4) 0.041(5)
C9 0.040(4) 0.099(6) 0.138(7) 0.073(6) -0.013(4) -0.020(4)

loop_
_atom_type_symbol
_atom_type_description
_atom_type_scat_dispersion_real
_atom_type_scat_dispersion_imag
_atom_type_scat_source
C C 0.0033 0.0016 'International Tables Vol C Tables 4.2.6.8 and 6.1.1.4'
H H 0.0000 0.0000 'International Tables Vol C Tables 4.2.6.8 and 6.1.1.4'
N N 0.0061 0.0033 'International Tables Vol C Tables 4.2.6.8 and 6.1.1.4'
O O 0.0106 0.0060 'International Tables Vol C Tables 4.2.6.8 and 6.1.1.4'

loop_
_geom_angle_atom_site_label_1
_geom_angle_atom_site_label_2
_geom_angle_atom_site_label_3
_geom_angle
C16 C15 C14 123.0(5)
C16 C15 N18 119.3(5)
C14 C15 N18 117.6(5)
C16 C11 C12 120.7(5)
C16 C11 C10 117.2(5)
C12 C11 C10 122.0(5)
C13 C12 C11 117.6(5)
C15 C16 C11 118.3(5)
C13 C14 C15 116.5(5)
O6 N17 O5 125.0(5)
O6 N17 C13 117.0(6)
O5 N17 C13 118.0(5)
C2 O1 C3 108.2(5)
O4 C10 O3 123.9(5)
O4 C10 C11 123.8(5)
O3 C10 C11 112.3(5)
O7 N18 O8 124.5(5)
O7 N18 C15 118.3(5)
O8 N18 C15 117.2(5)
C10 O3 C9 117.0(5)
C14 C13 C12 123.8(5)
C14 C13 N17 118.1(5)
C12 C13 N17 118.1(5)
C6 O2 C5 119.3(6)
C5 C4 C3 122.4(6)
C5 C4 C1 134.1(6)
C3 C4 C1 103.4(6)
C8 C1 C4 115.5(6)
C8 C1 C2 110.4(6)
C4 C1 C2 104.0(5)
C7 C6 O2 140.5(8)
O1 C2 C1 100.0(5)
C4 C5 O2 123.7(6)
C9 C8 C1 120.2(6)
C9 C8 C7 104.1(6)
C1 C8 C7 107.3(5)
C6 C7 C8 129.7(7)
O1 C3 C4 108.6(6)
O3 C9 C8 107.9(5)

loop_
_geom_bond_atom_site_label_1
_geom_bond_atom_site_label_2
_geom_bond_distance
O4 C10 1.191(6)
O8 N18 1.230(6)
C15 C16 1.377(7)
C15 C14 1.384(8)
C15 N18 1.465(7)
C11 C16 1.390(7)
C11 C12 1.397(7)
C11 C10 1.489(8)
C12 C13 1.380(7)
C14 C13 1.370(8)
N17 O6 1.204(7)
N17 O5 1.211(6)
N17 C13 1.484(8)
O1 C2 1.379(8)
O1 C3 1.401(8)
C10 O3 1.316(6)
N18 O7 1.210(6)
O3 C9 1.464(7)
O2 C6 1.333(8)
O2 C5 1.382(8)
C4 C5 1.328(9)
C4 C3 1.476(10)
C4 C1 1.502(9)
C1 C8 1.471(9)
C1 C2 1.640(10)
C6 C7 1.273(11)
C8 C9 1.460(9)
C8 C7 1.591(11)

loop_
_geom_torsion_atom_site_label_1
_geom_torsion_atom_site_label_2
_geom_torsion_atom_site_label_3
_geom_torsion_atom_site_label_4
_geom_torsion
C16 C11 C12 C13 0.6(7)
C10 C11 C12 C13 -177.3(5)
C14 C15 C16 C11 1.8(8)
N18 C15 C16 C11 -176.9(5)
C12 C11 C16 C15 -1.6(7)
C10 C11 C16 C15 176.4(4)
C16 C15 C14 C13 -0.9(8)
N18 C15 C14 C13 177.8(5)
C16 C11 C10 O4 16.2(8)
C12 C11 C10 O4 -165.8(5)
C16 C11 C10 O3 -165.1(5)
C12 C11 C10 O3 12.9(7)
C16 C15 N18 O7 178.2(5)
C14 C15 N18 O7 -0.5(8)
C16 C15 N18 O8 -1.1(7)
C14 C15 N18 O8 -179.8(5)
O4 C10 O3 C9 -7.4(9)
C11 C10 O3 C9 173.9(6)
C15 C14 C13 C12 -0.2(8)
C15 C14 C13 N17 -179.4(5)
C11 C12 C13 C14 0.3(8)
C11 C12 C13 N17 179.5(4)
O6 N17 C13 C14 -3.7(8)
O5 N17 C13 C14 176.7(5)
O6 N17 C13 C12 177.1(5)
O5 N17 C13 C12 -2.5(8)
C5 C4 C1 C8 -51.8(10)
C3 C4 C1 C8 126.3(7)
C5 C4 C1 C2 -172.9(7)
C3 C4 C1 C2 5.3(7)
C5 O2 C6 C7 -6.4(14)
C3 O1 C2 C1 39.4(7)
C8 C1 C2 O1 -151.2(5)
C4 C1 C2 O1 -26.8(6)
C3 C4 C5 O2 177.7(7)
C1 C4 C5 O2 -4.4(12)
C6 O2 C5 C4 27.8(9)
C4 C1 C8 C9 177.6(6)
C2 C1 C8 C9 -64.8(8)
C4 C1 C8 C7 59.2(7)
C2 C1 C8 C7 176.8(5)
O2 C6 C7 C8 -2.7(16)
C9 C8 C7 C6 -158.8(8)
C1 C8 C7 C6 -30.4(10)
C2 O1 C3 C4 -39.3(8)
C5 C4 C3 O1 -163.4(6)
C1 C4 C3 O1 18.2(8)
C10 O3 C9 C8 -150.0(6)
C1 C8 C9 O3 -50.5(10)
C7 C8 C9 O3 69.5(8)
